data_4030755
loop_
_publ_author_name
'Takeda, Takashi'
'Akutagawa, Tomoyuki'

_publ_section_title
;
 Preparation, Structure, and Redox Behavior of
 Bis(diarylmethylene)dihydrothiophene and Its \p-Extended Analogues.
;
_journal_issue 4
_journal_name_full 'The Journal of organic chemistry'
_journal_page_first 2455
_journal_page_last 2461
_journal_paper_doi 10.1021/acs.joc.5b00021
_journal_volume 80
_journal_year 2015
_chemical_formula_moiety 'C34 H30 O4 S'
_chemical_formula_sum 'C34 H30 O4 S'
_chemical_formula_weight 534.67
_space_group_IT_number 2
_symmetry_cell_setting triclinic
_symmetry_Int_Tables_number 2
_symmetry_space_group_name_Hall '-P 1'
_symmetry_space_group_name_H-M 'P -1'
_atom_sites_solution_hydrogens geom
_atom_sites_solution_primary direct
_atom_sites_solution_secondary difmap
_cell_angle_alpha 89.9142(16)
_cell_angle_beta 70.0107(13)
_cell_angle_gamma 72.5011(13)
_cell_formula_units_Z 2
_cell_length_a 10.0009(3)
_cell_length_b 11.5470(3)
_cell_length_c 13.2679(4)
_cell_measurement_reflns_used 2999
_cell_measurement_temperature 100
_cell_measurement_theta_max 68.09
_cell_measurement_theta_min 3.57
_cell_volume 1364.45(7)
_computing_cell_refinement 'RAPID AUTO'
_computing_data_collection 'RAPID AUTO (Rigaku, ????)'
_computing_data_reduction 'RAPID AUTO'
_computing_molecular_graphics 'CrystalStructure 4.0'
_computing_publication_material 'CrystalStructure 4.0 (Rigaku, 2010)'
_computing_structure_refinement 'SHELXL97 (Sheldrick, 2008)'
_computing_structure_solution 'Il Milione (Burla, et al., 2007)'
_diffrn_ambient_temperature 100
_diffrn_detector_area_resol_mean 10.000
_diffrn_measured_fraction_theta_full 0.978
_diffrn_measured_fraction_theta_max 0.978
_diffrn_measurement_device_type 'Rigaku R-AXIS RAPID'
_diffrn_measurement_method \w
_diffrn_radiation_type 'Cu K\a'
_diffrn_radiation_wavelength 1.54187
_diffrn_reflns_av_R_equivalents 0.0685
_diffrn_reflns_limit_h_max 12
_diffrn_reflns_limit_h_min -11
_diffrn_reflns_limit_k_max 13
_diffrn_reflns_limit_k_min -13
_diffrn_reflns_limit_l_max 15
_diffrn_reflns_limit_l_min -15
_diffrn_reflns_number 14785
_diffrn_reflns_theta_full 68.24
_diffrn_reflns_theta_max 68.23
_diffrn_standards_number 0
_exptl_absorpt_coefficient_mu 1.358
_exptl_absorpt_correction_T_max 0.873
_exptl_absorpt_correction_T_min 0.710
_exptl_absorpt_correction_type multi-scan
_exptl_absorpt_process_details 'ABSCOR (Rigaku, 1995)'
_exptl_crystal_colour unknown
_exptl_crystal_density_diffrn 1.301
_exptl_crystal_density_method 'not measured'
_exptl_crystal_description unknown
_exptl_crystal_F_000 564.00
_exptl_crystal_size_max 0.100
_exptl_crystal_size_mid 0.100
_exptl_crystal_size_min 0.100
_refine_diff_density_max 0.380
_refine_diff_density_min -0.500
_refine_ls_extinction_method none
_refine_ls_goodness_of_fit_ref 0.920
_refine_ls_hydrogen_treatment constr
_refine_ls_number_parameters 352
_refine_ls_number_reflns 4867
_refine_ls_number_restraints 0
_refine_ls_R_factor_gt 0.0638
_refine_ls_shift/su_max 0.000
_refine_ls_structure_factor_coef Fsqd
_refine_ls_weighting_details 'w = 1/[\s^2^(Fo^2^)+(0.0893P)^2^+0.0000P] where P=(Fo^2^+2Fc^2^)/3'
_refine_ls_weighting_scheme calc
_refine_ls_wR_factor_ref 0.1673
_reflns_number_gt 3021
_reflns_number_total 4867
_reflns_threshold_expression F^2^>2.0\s(F^2^)
_cod_data_source_file jo5b00021_si_003.cif
_cod_data_source_block 140314TT
_cod_database_code 4030755

loop_
_symmetry_equiv_pos_site_id
_symmetry_equiv_pos_as_xyz
1 +X,+Y,+Z
2 -X,-Y,-Z

loop_
_atom_site_label
_atom_site_type_symbol
_atom_site_fract_x
_atom_site_fract_y
_atom_site_fract_z
_atom_site_U_iso_or_equiv
_atom_site_adp_type
_atom_site_occupancy
_atom_site_symmetry_multiplicity
_atom_site_calc_flag
_atom_site_refinement_flags
S1 S 0.23016(8) 0.54902(7) 0.01880(6) 0.0340(3) Uani 1.0 2 d .
O1 O 0.2526(2) 0.23202(18) -0.53907(17) 0.0365(6) Uani 1.0 2 d .
O2 O -0.1356(3) 1.03524(17) -0.15609(17) 0.0379(6) Uani 1.0 2 d .
O3 O 0.2467(3) 0.78263(17) 0.46387(17) 0.0378(6) Uani 1.0 2 d .
O4 O 0.6412(3) -0.07799(17) 0.23233(18) 0.0409(6) Uani 1.0 2 d .
C1 C 0.2763(3) 0.6950(3) 0.3821(3) 0.0325(7) Uani 1.0 2 d .
C2 C 0.1038(3) 0.7240(3) -0.2565(3) 0.0324(7) Uani 1.0 2 d .
C3 C 0.3074(3) 0.4852(3) 0.3365(3) 0.0310(7) Uani 1.0 2 d .
C4 C 0.3297(3) 0.4109(3) 0.0554(3) 0.0292(7) Uani 1.0 2 d .
C5 C 0.3785(4) 0.1777(3) 0.1697(3) 0.0325(7) Uani 1.0 2 d .
C6 C 0.5634(3) 0.2502(3) 0.1999(3) 0.0336(8) Uani 1.0 2 d .
C7 C 0.0847(3) 0.3803(3) -0.3825(3) 0.0317(7) Uani 1.0 2 d .
C8 C 0.1744(3) 0.5320(3) -0.1727(3) 0.0305(7) Uani 1.0 2 d .
C9 C 0.2259(3) 0.3103(3) -0.4515(3) 0.0301(7) Uani 1.0 2 d .
C10 C 0.3359(3) 0.6182(3) 0.1992(3) 0.0315(7) Uani 1.0 2 d .
C11 C 0.3651(3) 0.3991(3) 0.1472(3) 0.0301(7) Uani 1.0 2 d .
C12 C 0.2320(3) 0.4758(3) -0.0991(3) 0.0304(7) Uani 1.0 2 d .
C13 C 0.4362(3) 0.2743(3) 0.1715(3) 0.0306(7) Uani 1.0 2 d .
C14 C 0.2779(3) 0.5797(3) 0.4129(3) 0.0319(7) Uani 1.0 2 d .
C15 C -0.0646(4) 0.9137(3) -0.1528(3) 0.0335(8) Uani 1.0 2 d .
C16 C 0.6337(4) 0.1351(3) 0.2217(3) 0.0341(8) Uani 1.0 2 d .
C17 C 0.5769(4) 0.0403(3) 0.2157(3) 0.0338(7) Uani 1.0 2 d .
C18 C 0.3352(3) 0.5020(3) 0.2278(3) 0.0308(7) Uani 1.0 2 d .
C19 C 0.1950(3) 0.4567(3) -0.2714(3) 0.0305(7) Uani 1.0 2 d .
C20 C 0.0697(3) 0.4538(3) -0.2945(3) 0.0325(7) Uani 1.0 2 d .
C21 C 0.3638(3) 0.3137(3) -0.0262(3) 0.0311(7) Uani 1.0 2 d .
C22 C -0.0054(3) 0.7332(3) -0.0648(3) 0.0327(7) Uani 1.0 2 d .
C23 C 0.3050(3) 0.7143(3) 0.2750(3) 0.0336(8) Uani 1.0 2 d .
C24 C 0.3535(3) 0.3161(3) -0.4333(3) 0.0332(7) Uani 1.0 2 d .
C25 C 0.0285(3) 0.8465(3) -0.2509(3) 0.0334(8) Uani 1.0 2 d .
C26 C 0.3365(3) 0.3891(3) -0.3442(3) 0.0339(8) Uani 1.0 2 d .
C27 C -0.0823(3) 0.8564(3) -0.0592(3) 0.0339(8) Uani 1.0 2 d .
C28 C 0.0897(3) 0.6636(3) -0.1622(3) 0.0307(7) Uani 1.0 2 d .
C29 C 0.4491(4) 0.0620(3) 0.1894(3) 0.0347(8) Uani 1.0 2 d .
C30 C -0.2205(4) 1.1080(3) -0.0549(3) 0.0417(9) Uani 1.0 2 d .
C31 C 0.1251(4) 0.2302(3) -0.5636(3) 0.0424(9) Uani 1.0 2 d .
C32 C 0.3101(3) 0.3468(3) -0.1051(3) 0.0337(8) Uani 1.0 2 d .
C33 C 0.7749(4) -0.1040(3) 0.2564(3) 0.0435(9) Uani 1.0 2 d .
C34 C 0.2554(4) 0.9002(3) 0.4335(3) 0.0511(10) Uani 1.0 2 d .
H2 H 0.1652 0.6800 -0.3235 0.0389 Uiso 1.0 2 calc R
H3 H 0.3087 0.4083 0.3580 0.0372 Uiso 1.0 2 calc R
H5 H 0.2909 0.1920 0.1548 0.0390 Uiso 1.0 2 calc R
H6 H 0.6020 0.3131 0.2043 0.0403 Uiso 1.0 2 calc R
H7 H -0.0003 0.3780 -0.3954 0.0381 Uiso 1.0 2 calc R
H10 H 0.3578 0.6317 0.1271 0.0377 Uiso 1.0 2 calc R
H14 H 0.2591 0.5662 0.4849 0.0383 Uiso 1.0 2 calc R
H16 H 0.7184 0.1214 0.2402 0.0409 Uiso 1.0 2 calc R
H20 H -0.0255 0.5022 -0.2499 0.0390 Uiso 1.0 2 calc R
H21 H 0.4191 0.2335 -0.0243 0.0373 Uiso 1.0 2 calc R
H22 H -0.0179 0.6962 -0.0014 0.0392 Uiso 1.0 2 calc R
H23 H 0.3037 0.7913 0.2539 0.0404 Uiso 1.0 2 calc R
H24 H 0.4488 0.2713 -0.4806 0.0399 Uiso 1.0 2 calc R
H25 H 0.0404 0.8842 -0.3139 0.0401 Uiso 1.0 2 calc R
H26 H 0.4216 0.3931 -0.3325 0.0406 Uiso 1.0 2 calc R
H27 H -0.1459 0.9006 0.0072 0.0407 Uiso 1.0 2 calc R
H29 H 0.4110 -0.0013 0.1852 0.0416 Uiso 1.0 2 calc R
H30A H -0.1557 1.1068 -0.0154 0.0501 Uiso 1.0 2 calc R
H30B H -0.2984 1.0757 -0.0144 0.0501 Uiso 1.0 2 calc R
H30C H -0.2647 1.1905 -0.0667 0.0501 Uiso 1.0 2 calc R
H31A H 0.0764 0.3100 -0.5785 0.0509 Uiso 1.0 2 calc R
H31B H 0.0563 0.2071 -0.5031 0.0509 Uiso 1.0 2 calc R
H31C H 0.1568 0.1723 -0.6257 0.0509 Uiso 1.0 2 calc R
H32 H 0.3223 0.2906 -0.1603 0.0404 Uiso 1.0 2 calc R
H33A H 0.7548 -0.0553 0.3217 0.0522 Uiso 1.0 2 calc R
H33B H 0.8511 -0.0853 0.1981 0.0522 Uiso 1.0 2 calc R
H33C H 0.8089 -0.1891 0.2656 0.0522 Uiso 1.0 2 calc R
H34A H 0.1853 0.9339 0.3983 0.0613 Uiso 1.0 2 calc R
H34B H 0.3553 0.8917 0.3851 0.0613 Uiso 1.0 2 calc R
H34C H 0.2317 0.9538 0.4969 0.0613 Uiso 1.0 2 calc R

loop_
_atom_site_aniso_label
_atom_site_aniso_U_11
_atom_site_aniso_U_22
_atom_site_aniso_U_33
_atom_site_aniso_U_12
_atom_site_aniso_U_13
_atom_site_aniso_U_23
S1 0.0331(5) 0.0356(5) 0.0355(5) -0.0083(4) -0.0173(4) 0.0032(4)
O1 0.0284(11) 0.0436(13) 0.0362(14) -0.0088(9) -0.0123(10) -0.0036(10)
O2 0.0374(13) 0.0333(12) 0.0407(15) -0.0052(10) -0.0164(11) 0.0038(10)
O3 0.0422(13) 0.0364(12) 0.0367(14) -0.0144(10) -0.0150(11) 0.0003(10)
O4 0.0400(13) 0.0340(12) 0.0547(16) -0.0096(10) -0.0261(12) 0.0084(11)
C1 0.0250(16) 0.0376(17) 0.035(2) -0.0086(13) -0.0126(14) -0.0014(15)
C2 0.0277(16) 0.0356(17) 0.037(2) -0.0116(13) -0.0143(15) 0.0013(14)
C3 0.0255(16) 0.0377(17) 0.0298(18) -0.0085(13) -0.0114(14) 0.0070(14)
C4 0.0233(15) 0.0325(16) 0.0325(19) -0.0101(12) -0.0099(14) 0.0032(14)
C5 0.0266(16) 0.0412(17) 0.0323(19) -0.0114(13) -0.0131(14) 0.0046(14)
C6 0.0278(16) 0.0348(17) 0.041(2) -0.0117(13) -0.0141(15) 0.0018(15)
C7 0.0267(16) 0.0380(17) 0.0323(19) -0.0100(13) -0.0130(14) 0.0036(14)
C8 0.0231(15) 0.0384(17) 0.0310(19) -0.0092(13) -0.0115(14) 0.0019(14)
C9 0.0314(17) 0.0330(16) 0.0274(18) -0.0111(13) -0.0120(14) 0.0055(14)
C10 0.0316(17) 0.0399(18) 0.0295(19) -0.0148(14) -0.0159(14) 0.0086(14)
C11 0.0237(15) 0.0371(17) 0.0301(18) -0.0100(13) -0.0101(14) 0.0036(14)
C12 0.0218(15) 0.0377(17) 0.0313(19) -0.0094(13) -0.0092(14) -0.0022(14)
C13 0.0248(15) 0.0353(17) 0.0314(18) -0.0082(13) -0.0111(14) 0.0025(14)
C14 0.0305(16) 0.0419(18) 0.0261(18) -0.0112(14) -0.0139(14) 0.0060(14)
C15 0.0284(16) 0.0360(17) 0.040(2) -0.0118(13) -0.0155(15) 0.0059(15)
C16 0.0283(16) 0.0372(17) 0.041(2) -0.0102(13) -0.0183(15) 0.0049(15)
C17 0.0360(17) 0.0294(16) 0.035(2) -0.0067(13) -0.0154(15) 0.0027(14)
C18 0.0232(15) 0.0360(17) 0.0344(19) -0.0068(13) -0.0142(14) 0.0027(14)
C19 0.0259(15) 0.0339(16) 0.0302(19) -0.0083(13) -0.0092(14) 0.0033(14)
C20 0.0247(16) 0.0368(17) 0.034(2) -0.0070(13) -0.0101(14) 0.0035(14)
C21 0.0235(15) 0.0336(16) 0.0344(19) -0.0057(12) -0.0111(14) 0.0046(14)
C22 0.0255(16) 0.0394(18) 0.0336(19) -0.0062(13) -0.0147(14) 0.0022(14)
C23 0.0319(17) 0.0328(17) 0.040(2) -0.0106(13) -0.0176(15) 0.0067(15)
C24 0.0256(16) 0.0403(18) 0.0317(19) -0.0079(13) -0.0099(14) 0.0032(14)
C25 0.0328(17) 0.0398(18) 0.0330(19) -0.0134(14) -0.0166(15) 0.0047(15)
C26 0.0231(16) 0.0439(18) 0.037(2) -0.0119(13) -0.0132(14) 0.0090(15)
C27 0.0264(16) 0.0421(18) 0.034(2) -0.0107(14) -0.0118(14) 0.0029(15)
C28 0.0242(15) 0.0352(17) 0.0357(19) -0.0076(13) -0.0161(14) 0.0015(14)
C29 0.0343(17) 0.0385(17) 0.039(2) -0.0161(14) -0.0188(15) 0.0068(15)
C30 0.0415(19) 0.0364(18) 0.044(3) -0.0032(15) -0.0187(17) -0.0007(16)
C31 0.0377(18) 0.051(2) 0.040(3) -0.0146(16) -0.0159(16) -0.0057(17)
C32 0.0271(16) 0.0372(17) 0.038(2) -0.0117(13) -0.0113(15) 0.0041(15)
C33 0.0424(19) 0.0406(19) 0.050(3) -0.0077(15) -0.0250(18) 0.0092(16)
C34 0.069(3) 0.0363(19) 0.054(3) -0.0184(17) -0.029(2) 0.0020(17)

loop_
_atom_type_symbol
_atom_type_description
_atom_type_scat_dispersion_real
_atom_type_scat_dispersion_imag
_atom_type_scat_source
C C 0.0181 0.0091
;
International Tables for Crystallography
(1992, Vol. C, Tables 4.2.6.8 and 6.1.1.4)
;
H H 0.0000 0.0000
;
International Tables for Crystallography
(1992, Vol. C, Table 6.1.1.4)
;
O O 0.0492 0.0322
;
International Tables for Crystallography
(1992, Vol. C, Tables 4.2.6.8 and 6.1.1.4)
;
S S 0.3331 0.5567
;
International Tables for Crystallography
(1992, Vol. C, Tables 4.2.6.8 and 6.1.1.4)
;

loop_
_geom_angle_atom_site_label_1
_geom_angle_atom_site_label_2
_geom_angle_atom_site_label_3
_geom_angle
_geom_angle_publ_flag
C4 S1 C12 93.31(15) yes
C9 O1 C31 116.7(2) yes
C15 O2 C30 116.5(3) yes
C1 O3 C34 116.9(3) yes
C17 O4 C33 117.4(3) yes
O3 C1 C14 115.5(3) yes
O3 C1 C23 124.8(3) yes
C14 C1 C23 119.7(3) yes
C25 C2 C28 121.3(3) yes
C14 C3 C18 121.8(3) yes
S1 C4 C11 125.7(3) yes
S1 C4 C21 108.1(3) yes
C11 C4 C21 126.3(3) yes
C13 C5 C29 121.5(4) yes
C13 C6 C16 121.8(4) yes
C9 C7 C20 120.1(4) yes
C12 C8 C19 118.6(3) yes
C12 C8 C28 125.1(3) yes
C19 C8 C28 116.3(3) yes
O1 C9 C7 124.6(4) yes
O1 C9 C24 115.5(3) yes
C7 C9 C24 119.9(3) yes
C18 C10 C23 122.0(3) yes
C4 C11 C13 118.9(3) yes
C4 C11 C18 125.2(3) yes
C13 C11 C18 115.9(3) yes
S1 C12 C8 125.9(3) yes
S1 C12 C32 107.6(3) yes
C8 C12 C32 126.4(3) yes
C5 C13 C6 117.2(3) yes
C5 C13 C11 122.6(3) yes
C6 C13 C11 120.2(3) yes
C1 C14 C3 119.9(3) yes
O2 C15 C25 116.1(3) yes
O2 C15 C27 124.7(3) yes
C25 C15 C27 119.3(3) yes
C6 C16 C17 119.7(4) yes
O4 C17 C16 124.2(4) yes
O4 C17 C29 116.0(3) yes
C16 C17 C29 119.8(3) yes
C3 C18 C10 116.8(3) yes
C3 C18 C11 120.8(3) yes
C10 C18 C11 122.4(3) yes
C8 C19 C20 119.8(3) yes
C8 C19 C26 122.5(4) yes
C20 C19 C26 117.7(3) yes
C7 C20 C19 121.2(3) yes
C4 C21 C32 115.2(3) yes
C27 C22 C28 121.9(3) yes
C1 C23 C10 119.7(3) yes
C9 C24 C26 119.3(3) yes
C2 C25 C15 120.6(3) yes
C19 C26 C24 121.8(4) yes
C15 C27 C22 120.1(3) yes
C2 C28 C8 119.1(3) yes
C2 C28 C22 116.8(3) yes
C8 C28 C22 124.1(3) yes
C5 C29 C17 120.0(4) yes
C12 C32 C21 115.7(3) yes

loop_
_geom_bond_atom_site_label_1
_geom_bond_atom_site_label_2
_geom_bond_distance
_geom_bond_publ_flag
S1 C4 1.774(3) yes
S1 C12 1.771(4) yes
O1 C9 1.373(4) yes
O1 C31 1.425(5) yes
O2 C15 1.377(4) yes
O2 C30 1.423(4) yes
O3 C1 1.375(4) yes
O3 C34 1.435(4) yes
O4 C17 1.377(4) yes
O4 C33 1.426(5) yes
C1 C14 1.389(5) yes
C1 C23 1.382(5) yes
C2 C25 1.376(4) yes
C2 C28 1.417(5) yes
C3 C14 1.383(5) yes
C3 C18 1.397(5) yes
C4 C11 1.374(5) yes
C4 C21 1.439(5) yes
C5 C13 1.405(5) yes
C5 C29 1.382(5) yes
C6 C13 1.397(5) yes
C6 C16 1.385(4) yes
C7 C9 1.385(4) yes
C7 C20 1.383(5) yes
C8 C12 1.366(5) yes
C8 C19 1.492(5) yes
C8 C28 1.480(4) yes
C9 C24 1.397(5) yes
C10 C18 1.395(5) yes
C10 C23 1.387(5) yes
C11 C13 1.492(4) yes
C11 C18 1.490(5) yes
C12 C32 1.446(4) yes
C15 C25 1.380(4) yes
C15 C27 1.388(5) yes
C16 C17 1.389(5) yes
C17 C29 1.390(6) yes
C19 C20 1.397(5) yes
C19 C26 1.396(4) yes
C21 C32 1.337(5) yes
C22 C27 1.387(4) yes
C22 C28 1.387(4) yes
C24 C26 1.384(5) yes
